data_2021549
loop_
_publ_author_name
'Bai, Chao'
'Liu, Bin'
'Hu, Huai-Ming'
'Li, Jin-Dian'
'Wang, Xiaofang'
'Xue, Ganglin'

_publ_section_title
;
 Structural investigation of one- and three-dimensional lanthanide(III)
 coordination polymers based on functionalized terpyridine carboxylate and
 aromatic dicarboxylate ligands
;
_journal_coeditor_code QP3023
_journal_issue 4
_journal_name_full 'Acta Crystallographica Section C'
_journal_page_first 422
_journal_page_last 432
_journal_paper_doi 10.1107/S2053229619003437
_journal_volume 75
_journal_year 2019
_chemical_formula_iupac '[Yb (C8 H4 O4) (C22 H14 N3 O2)]'
_chemical_formula_moiety 'C30 H18 N3 O6 Yb'
_chemical_formula_sum 'C30 H18 N3 O6 Yb'
_chemical_formula_weight 689.51
_chemical_name_systematic
Poly[(\m~2~-benzene-1,4-dicarboxylato)[\m~2~-2-(2,2':6',2''-terpyridin-4'-yl)benzoato]ytterbiumIII)]
_space_group_IT_number 15
_space_group_name_Hall '-P 2yc'
_symmetry_cell_setting monoclinic
_symmetry_space_group_name_Hall '-C 2yc'
_symmetry_space_group_name_H-M 'C 1 2/c 1'
_atom_sites_solution_hydrogens geom
_atom_sites_solution_primary direct
_atom_sites_solution_secondary difmap
_audit_creation_method SHELXL-97
_cell_angle_alpha 90.00
_cell_angle_beta 96.3620(10)
_cell_angle_gamma 90.00
_cell_formula_units_Z 8
_cell_length_a 24.689(2)
_cell_length_b 10.2783(9)
_cell_length_c 20.0241(18)
_cell_measurement_reflns_used 8265
_cell_measurement_temperature 296(2)
_cell_measurement_theta_max 26.10
_cell_measurement_theta_min 2.34
_cell_volume 5050.0(8)
_computing_cell_refinement
;
SMART (Bruker, 2008)
;
_computing_data_collection
;
SMART (Bruker, 2008)
;
_computing_data_reduction
;
SAINT (Bruker, 2008)
;
_computing_molecular_graphics
;
SHELXTL (Sheldrick, 2008)
;
_computing_publication_material
;
SHELXTL (Sheldrick, 2008)
;
_computing_structure_refinement
;
SHELXL2014 (Sheldrick, 2015)
;
_computing_structure_solution
;
SHELXS97 (Sheldrick, 2008)
;
_diffrn_ambient_temperature 296(2)
_diffrn_measured_fraction_theta_full 0.998
_diffrn_measured_fraction_theta_max 0.998
_diffrn_measurement_device_type 'Bruker SMART APEXII CCD area detector'
_diffrn_measurement_method 'phi and omega scans'
_diffrn_radiation_monochromator graphite
_diffrn_radiation_source 'fine-focus sealed tube'
_diffrn_radiation_type MoK\a
_diffrn_radiation_wavelength 0.71073
_diffrn_reflns_av_R_equivalents 0.0200
_diffrn_reflns_av_sigmaI/netI 0.0233
_diffrn_reflns_limit_h_max 18
_diffrn_reflns_limit_h_min -29
_diffrn_reflns_limit_k_max 12
_diffrn_reflns_limit_k_min -12
_diffrn_reflns_limit_l_max 23
_diffrn_reflns_limit_l_min -23
_diffrn_reflns_number 12249
_diffrn_reflns_theta_full 25.05
_diffrn_reflns_theta_max 25.05
_diffrn_reflns_theta_min 2.05
_exptl_absorpt_coefficient_mu 3.756
_exptl_absorpt_correction_T_max 0.615
_exptl_absorpt_correction_T_min 0.513
_exptl_absorpt_correction_type multi-scan
_exptl_absorpt_process_details
;
(SADABS; Sheldrick, 1996)
;
_exptl_crystal_colour colourless
_exptl_crystal_density_diffrn 1.814
_exptl_crystal_density_method 'not measured'
_exptl_crystal_description block
_exptl_crystal_F_000 2696
_exptl_crystal_size_max 0.18
_exptl_crystal_size_mid 0.15
_exptl_crystal_size_min 0.13
_refine_diff_density_max 1.854
_refine_diff_density_min -0.969
_refine_ls_extinction_method none
_refine_ls_goodness_of_fit_ref 1.066
_refine_ls_hydrogen_treatment mixed
_refine_ls_matrix_type full
_refine_ls_number_parameters 361
_refine_ls_number_reflns 4459
_refine_ls_number_restraints 0
_refine_ls_restrained_S_all 1.066
_refine_ls_R_factor_all 0.0279
_refine_ls_R_factor_gt 0.0259
_refine_ls_shift/su_max 0.001
_refine_ls_shift/su_mean 0.000
_refine_ls_structure_factor_coef Fsqd
_refine_ls_weighting_details 'calc w=1/[\s^2^(Fo^2^)+(0.0367P)^2^+23.3671P] where P=(Fo^2^+2Fc^2^)/3'
_refine_ls_weighting_scheme calc
_refine_ls_wR_factor_gt 0.0678
_refine_ls_wR_factor_ref 0.0691
_reflns_number_gt 4199
_reflns_number_total 4459
_reflns_threshold_expression >2sigma(I)
_cod_data_source_file qp3023sup1.cif
_cod_data_source_block nw2189_0m
_cod_depositor_comments 'Adding full bibliography for 2021540--2021549.cif.'
_cod_original_sg_symbol_H-M 'C 2/c'
_cod_database_code 2021549
_cod_database_fobs_code 2021549

loop_
_symmetry_equiv_pos_as_xyz
'x, y, z'
'-x, y, -z+1/2'
'x+1/2, y+1/2, z'
'-x+1/2, y+1/2, -z+1/2'
'-x, -y, -z'
'x, -y, z-1/2'
'-x+1/2, -y+1/2, -z'
'x+1/2, -y+1/2, z-1/2'

loop_
_atom_site_type_symbol
_atom_site_label
_atom_site_fract_x
_atom_site_fract_y
_atom_site_fract_z
_atom_site_U_iso_or_equiv
_atom_site_adp_type
_atom_site_calc_flag
_atom_site_refinement_flags
_atom_site_occupancy
_atom_site_symmetry_multiplicity
Yb Yb1 0.346360(6) 0.632694(15) 0.046999(7) 0.01909(7) Uani d . 1 1
N N1 0.35375(14) 0.3951(3) 0.01716(17) 0.0261(7) Uani d . 1 1
N N2 0.43853(13) 0.5275(3) 0.07966(16) 0.0209(7) Uani d . 1 1
N N3 0.42043(14) 0.7784(3) 0.10296(18) 0.0275(8) Uani d . 1 1
O O1 0.6379(2) 0.1827(5) 0.0362(2) 0.0691(12) Uani d . 1 1
O O2 0.60384(16) 0.3726(4) 0.04497(18) 0.0515(10) Uani d . 1 1
O O3 0.27597(12) 0.6137(3) -0.03360(14) 0.0319(7) Uani d . 1 1
O O4 0.20056(11) 0.7028(3) -0.08392(13) 0.0290(7) Uani d . 1 1
O O5 0.35377(11) 0.4212(3) -0.33923(14) 0.0313(7) Uani d . 1 1
O O6 0.27723(13) 0.4878(3) -0.39488(14) 0.0353(7) Uani d . 1 1
C C1 0.31117(19) 0.3304(5) -0.0151(2) 0.0368(10) Uani d . 1 1
H H1 0.2773 0.3707 -0.0191 0.044 Uiso calc R 1 1
C C2 0.3147(2) 0.2090(5) -0.0424(2) 0.0450(13) Uani d . 1 1
H H2 0.2839 0.1674 -0.0634 0.054 Uiso calc R 1 1
C C3 0.3652(3) 0.1502(5) -0.0379(3) 0.0537(15) Uani d . 1 1
H H3 0.3694 0.0691 -0.0572 0.064 Uiso calc R 1 1
C C4 0.4094(2) 0.2128(5) -0.0045(3) 0.0444(12) Uani d . 1 1
H H4 0.4438 0.1745 -0.0010 0.053 Uiso calc R 1 1
C C5 0.40209(18) 0.3337(4) 0.0239(2) 0.0265(9) Uani d . 1 1
C C6 0.44661(16) 0.4010(4) 0.06619(19) 0.0223(8) Uani d . 1 1
C C7 0.49198(16) 0.3335(4) 0.0937(2) 0.0247(8) Uani d . 1 1
H H7 0.4973 0.2477 0.0813 0.030 Uiso calc R 1 1
C C8 0.53006(16) 0.3946(4) 0.14048(19) 0.0228(8) Uani d . 1 1
C C9 0.52178(16) 0.5243(4) 0.1529(2) 0.0249(8) Uani d . 1 1
H H9 0.5463 0.5688 0.1832 0.030 Uiso calc R 1 1
C C10 0.47709(15) 0.5891(4) 0.12054(19) 0.0226(8) Uani d . 1 1
C C11 0.46902(17) 0.7310(4) 0.1279(2) 0.0277(9) Uani d . 1 1
C C12 0.5102(2) 0.8105(5) 0.1564(3) 0.0466(13) Uani d . 1 1
H H12 0.5439 0.7753 0.1723 0.056 Uiso calc R 1 1
C C13 0.5013(2) 0.9424(5) 0.1615(3) 0.0557(15) Uani d . 1 1
H H13 0.5287 0.9973 0.1807 0.067 Uiso calc R 1 1
C C14 0.4514(2) 0.9903(5) 0.1375(3) 0.0498(14) Uani d . 1 1
H H14 0.4438 1.0786 0.1408 0.060 Uiso calc R 1 1
C C15 0.4127(2) 0.9066(5) 0.1085(3) 0.0432(12) Uani d . 1 1
H H15 0.3790 0.9406 0.0916 0.052 Uiso calc R 1 1
C C16 0.57427(16) 0.3171(4) 0.1772(2) 0.0242(8) Uani d . 1 1
C C17 0.57982(18) 0.3182(4) 0.2467(2) 0.0314(9) Uani d . 1 1
H H17 0.5565 0.3692 0.2691 0.038 Uiso calc R 1 1
C C18 0.61934(19) 0.2448(5) 0.2830(2) 0.0363(10) Uani d . 1 1
H H18 0.6232 0.2482 0.3297 0.044 Uiso calc R 1 1
C C19 0.65318(19) 0.1666(5) 0.2504(2) 0.0363(10) Uani d . 1 1
H H19 0.6792 0.1151 0.2750 0.044 Uiso calc R 1 1
C C20 0.64828(19) 0.1650(4) 0.1808(2) 0.0335(10) Uani d . 1 1
H H20 0.6711 0.1118 0.1588 0.040 Uiso calc R 1 1
C C21 0.60985(18) 0.2417(4) 0.1435(2) 0.0292(9) Uani d . 1 1
C C22 0.6154(2) 0.2649(6) 0.0674(3) 0.0497(14) Uani d . 1 1
C C23 0.24408(16) 0.6414(4) -0.08449(19) 0.0222(8) Uani d . 1 1
C C24 0.25822(15) 0.5926(4) -0.15172(18) 0.0214(8) Uani d . 1 1
C C25 0.30223(17) 0.5106(4) -0.15498(19) 0.0276(9) Uani d . 1 1
H H25 0.3222 0.4824 -0.1156 0.033 Uiso calc R 1 1
C C26 0.31666(17) 0.4705(4) -0.21620(19) 0.0261(9) Uani d . 1 1
H H26 0.3461 0.4147 -0.2178 0.031 Uiso calc R 1 1
C C27 0.28759(16) 0.5126(4) -0.27540(19) 0.0230(8) Uani d . 1 1
C C28 0.24311(17) 0.5932(4) -0.27234(19) 0.0256(8) Uani d . 1 1
H H28 0.2231 0.6209 -0.3119 0.031 Uiso calc R 1 1
C C29 0.22802(17) 0.6332(4) -0.2107(2) 0.0234(8) Uani d . 1 1
H H29 0.1979 0.6868 -0.2090 0.028 Uiso calc R 1 1
C C30 0.30687(16) 0.4719(4) -0.34067(19) 0.0235(8) Uani d . 1 1

loop_
_atom_site_aniso_label
_atom_site_aniso_U_11
_atom_site_aniso_U_22
_atom_site_aniso_U_33
_atom_site_aniso_U_12
_atom_site_aniso_U_13
_atom_site_aniso_U_23
Yb1 0.01793(11) 0.02661(11) 0.01337(10) 0.00523(6) 0.00451(7) 0.00161(6)
N1 0.0235(18) 0.0305(18) 0.0242(18) -0.0057(15) 0.0016(14) 0.0013(14)
N2 0.0184(16) 0.0229(17) 0.0214(16) 0.0021(13) 0.0029(13) 0.0011(13)
N3 0.0250(18) 0.0233(17) 0.0351(19) 0.0034(14) 0.0075(15) 0.0042(15)
O1 0.088(3) 0.075(3) 0.046(2) 0.019(3) 0.018(2) -0.001(2)
O2 0.045(2) 0.075(3) 0.035(2) 0.0029(19) 0.0109(16) 0.0249(18)
O3 0.0289(16) 0.0506(19) 0.0152(14) 0.0134(13) -0.0016(12) -0.0044(12)
O4 0.0256(15) 0.0401(17) 0.0214(14) 0.0139(13) 0.0038(12) -0.0053(12)
O5 0.0249(15) 0.0481(18) 0.0219(15) 0.0031(14) 0.0070(12) -0.0080(13)
O6 0.0374(18) 0.054(2) 0.0145(14) 0.0111(15) 0.0032(12) -0.0023(13)
C1 0.031(2) 0.047(3) 0.032(2) -0.011(2) 0.0006(19) 0.000(2)
C2 0.050(3) 0.049(3) 0.035(3) -0.025(3) -0.002(2) -0.003(2)
C3 0.074(4) 0.036(3) 0.047(3) -0.003(3) -0.010(3) -0.016(2)
C4 0.050(3) 0.032(3) 0.048(3) 0.008(2) -0.011(2) -0.009(2)
C5 0.033(2) 0.026(2) 0.020(2) -0.0014(18) -0.0005(17) 0.0005(16)
C6 0.025(2) 0.0220(19) 0.0205(19) 0.0005(16) 0.0055(16) 0.0000(15)
C7 0.027(2) 0.0226(19) 0.025(2) 0.0048(16) 0.0054(17) -0.0006(16)
C8 0.021(2) 0.030(2) 0.0183(19) 0.0056(16) 0.0078(15) 0.0041(16)
C9 0.017(2) 0.029(2) 0.028(2) 0.0002(16) 0.0009(16) -0.0007(17)
C10 0.0193(19) 0.026(2) 0.023(2) -0.0011(16) 0.0050(15) -0.0013(16)
C11 0.028(2) 0.026(2) 0.029(2) 0.0017(17) 0.0070(18) -0.0006(17)
C12 0.036(3) 0.032(3) 0.068(4) 0.000(2) -0.011(2) -0.006(2)
C13 0.057(4) 0.032(3) 0.076(4) -0.009(2) -0.003(3) -0.012(3)
C14 0.050(3) 0.022(2) 0.079(4) -0.002(2) 0.016(3) -0.006(2)
C15 0.039(3) 0.027(2) 0.064(3) 0.006(2) 0.009(2) 0.003(2)
C16 0.023(2) 0.026(2) 0.024(2) 0.0022(16) 0.0052(16) 0.0072(16)
C17 0.028(2) 0.040(2) 0.027(2) 0.0036(19) 0.0107(18) 0.0010(19)
C18 0.037(3) 0.048(3) 0.023(2) 0.003(2) 0.0029(19) 0.010(2)
C19 0.037(3) 0.040(2) 0.031(2) 0.012(2) -0.0009(19) 0.013(2)
C20 0.031(2) 0.035(2) 0.035(2) 0.0129(19) 0.0046(19) 0.0024(19)
C21 0.031(2) 0.032(2) 0.025(2) 0.0104(18) 0.0041(17) 0.0017(17)
C22 0.035(3) 0.060(3) 0.053(3) 0.035(2) 0.001(2) -0.021(3)
C23 0.023(2) 0.029(2) 0.0144(19) 0.0019(16) 0.0021(15) -0.0010(15)
C24 0.0211(19) 0.0263(19) 0.0171(18) 0.0027(16) 0.0029(15) -0.0055(15)
C25 0.029(2) 0.039(2) 0.0139(18) 0.0092(18) 0.0017(16) 0.0009(16)
C26 0.024(2) 0.034(2) 0.021(2) 0.0098(17) 0.0047(16) -0.0039(17)
C27 0.026(2) 0.027(2) 0.0167(19) -0.0014(16) 0.0057(16) -0.0037(15)
C28 0.028(2) 0.033(2) 0.0158(19) 0.0026(18) -0.0003(16) 0.0009(16)
C29 0.022(2) 0.028(2) 0.020(2) 0.0060(15) 0.0026(16) -0.0026(15)
C30 0.028(2) 0.028(2) 0.0163(19) -0.0020(16) 0.0058(16) -0.0028(15)

loop_
_atom_type_symbol
_atom_type_description
_atom_type_scat_dispersion_real
_atom_type_scat_dispersion_imag
_atom_type_scat_source
C C 0.0033 0.0016 'International Tables Vol C Tables 4.2.6.8 and 6.1.1.4'
H H 0.0000 0.0000 'International Tables Vol C Tables 4.2.6.8 and 6.1.1.4'
N N 0.0061 0.0033 'International Tables Vol C Tables 4.2.6.8 and 6.1.1.4'
O O 0.0106 0.0060 'International Tables Vol C Tables 4.2.6.8 and 6.1.1.4'
Yb Yb -0.3850 5.5486 'International Tables Vol C Tables 4.2.6.8 and 6.1.1.4'

loop_
_geom_angle_atom_site_label_1
_geom_angle_atom_site_label_2
_geom_angle_atom_site_label_3
_geom_angle_site_symmetry_1
_geom_angle_site_symmetry_3
_geom_angle
O4 Yb1 O3 7_565 . 85.11(10)
O4 Yb1 O2 7_565 5_665 128.49(12)
O3 Yb1 O2 . 5_665 82.17(12)
O4 Yb1 O5 7_565 6_566 80.96(11)
O3 Yb1 O5 . 6_566 130.71(11)
O2 Yb1 O5 5_665 6_566 140.98(12)
O4 Yb1 O6 7_565 6_566 79.26(11)
O3 Yb1 O6 . 6_566 77.15(10)
O2 Yb1 O6 5_665 6_566 143.68(12)
O5 Yb1 O6 6_566 6_566 53.90(10)
O4 Yb1 N3 7_565 . 77.29(11)
O3 Yb1 N3 . . 146.57(11)
O2 Yb1 N3 5_665 . 86.85(13)
O5 Yb1 N3 6_566 . 74.52(11)
O6 Yb1 N3 6_566 . 125.81(10)
O4 Yb1 N1 7_565 . 150.28(11)
O3 Yb1 N1 . . 79.42(11)
O2 Yb1 N1 5_665 . 74.42(12)
O5 Yb1 N1 6_566 . 90.08(11)
O6 Yb1 N1 6_566 . 72.66(11)
N3 Yb1 N1 . . 127.59(11)
O4 Yb1 N2 7_565 . 136.37(10)
O3 Yb1 N2 . . 138.45(10)
O2 Yb1 N2 5_665 . 69.91(12)
O5 Yb1 N2 6_566 . 71.10(10)
O6 Yb1 N2 6_566 . 107.94(10)
N3 Yb1 N2 . . 63.53(10)
N1 Yb1 N2 . . 64.08(10)
O4 Yb1 O1 7_565 5_665 77.10(12)
O3 Yb1 O1 . 5_665 76.10(14)
O2 Yb1 O1 5_665 5_665 51.40(13)
O5 Yb1 O1 6_566 5_665 143.47(13)
O6 Yb1 O1 6_566 5_665 145.47(13)
N3 Yb1 O1 . 5_665 72.40(13)
N1 Yb1 O1 . 5_665 122.55(12)
N2 Yb1 O1 . 5_665 106.54(12)
O4 Yb1 C30 7_565 6_566 77.36(11)
O3 Yb1 C30 . 6_566 103.67(12)
O2 Yb1 C30 5_665 6_566 154.12(12)
O5 Yb1 C30 6_566 6_566 27.10(11)
O6 Yb1 C30 6_566 6_566 26.87(11)
N3 Yb1 C30 . 6_566 99.94(11)
N1 Yb1 C30 . 6_566 81.83(11)
N2 Yb1 C30 . 6_566 90.67(11)
O1 Yb1 C30 5_665 6_566 154.38(12)
O4 Yb1 C22 7_565 5_665 102.91(12)
O3 Yb1 C22 . 5_665 75.34(13)
O2 Yb1 C22 5_665 5_665 25.66(12)
O5 Yb1 C22 6_566 5_665 153.91(13)
O6 Yb1 C22 6_566 5_665 152.07(13)
N3 Yb1 C22 . 5_665 81.14(14)
N1 Yb1 C22 . 5_665 97.54(13)
N2 Yb1 C22 . 5_665 89.84(12)
O1 Yb1 C22 5_665 5_665 25.99(13)
C30 Yb1 C22 6_566 5_665 178.92(14)
C5 N1 C1 . . 117.0(4)
C5 N1 Yb1 . . 121.1(3)
C1 N1 Yb1 . . 121.2(3)
C6 N2 C10 . . 117.8(3)
C6 N2 Yb1 . . 120.5(3)
C10 N2 Yb1 . . 120.7(2)
C15 N3 C11 . . 117.2(4)
C15 N3 Yb1 . . 121.1(3)
C11 N3 Yb1 . . 121.6(3)
C22 O1 Yb1 . 5_665 86.0(4)
C22 O2 Yb1 . 5_665 98.5(3)
C23 O3 Yb1 . . 159.1(3)
C23 O4 Yb1 . 7_565 150.4(3)
C30 O5 Yb1 . 6_565 95.9(2)
C30 O6 Yb1 . 6_565 88.6(2)
N1 C1 C2 . . 124.1(5)
N1 C1 H1 . . 117.9
C2 C1 H1 . . 117.9
C1 C2 C3 . . 118.0(4)
C1 C2 H2 . . 121.0
C3 C2 H2 . . 121.0
C4 C3 C2 . . 119.4(5)
C4 C3 H3 . . 120.3
C2 C3 H3 . . 120.3
C3 C4 C5 . . 119.1(5)
C3 C4 H4 . . 120.5
C5 C4 H4 . . 120.5
N1 C5 C4 . . 122.3(4)
N1 C5 C6 . . 115.6(4)
C4 C5 C6 . . 122.0(4)
N2 C6 C7 . . 122.5(4)
N2 C6 C5 . . 116.6(4)
C7 C6 C5 . . 120.8(4)
C6 C7 C8 . . 119.8(4)
C6 C7 H7 . . 120.1
C8 C7 H7 . . 120.1
C9 C8 C7 . . 117.0(4)
C9 C8 C16 . . 123.3(4)
C7 C8 C16 . . 119.6(4)
C8 C9 C10 . . 120.5(4)
C8 C9 H9 . . 119.8
C10 C9 H9 . . 119.8
N2 C10 C9 . . 122.2(4)
N2 C10 C11 . . 115.5(3)
C9 C10 C11 . . 122.3(4)
N3 C11 C12 . . 121.9(4)
N3 C11 C10 . . 116.4(4)
C12 C11 C10 . . 121.6(4)
C11 C12 C13 . . 119.9(5)
C11 C12 H12 . . 120.1
C13 C12 H12 . . 120.1
C14 C13 C12 . . 118.3(5)
C14 C13 H13 . . 120.9
C12 C13 H13 . . 120.9
C13 C14 C15 . . 118.9(5)
C13 C14 H14 . . 120.5
C15 C14 H14 . . 120.5
N3 C15 C14 . . 123.8(5)
N3 C15 H15 . . 118.1
C14 C15 H15 . . 118.1
C17 C16 C21 . . 119.4(4)
C17 C16 C8 . . 118.7(4)
C21 C16 C8 . . 121.9(4)
C18 C17 C16 . . 120.8(4)
C18 C17 H17 . . 119.6
C16 C17 H17 . . 119.6
C17 C18 C19 . . 120.2(4)
C17 C18 H18 . . 119.9
C19 C18 H18 . . 119.9
C18 C19 C20 . . 119.6(4)
C18 C19 H19 . . 120.2
C20 C19 H19 . . 120.2
C21 C20 C19 . . 120.9(4)
C21 C20 H20 . . 119.6
C19 C20 H20 . . 119.6
C20 C21 C16 . . 119.0(4)
C20 C21 C22 . . 118.9(4)
C16 C21 C22 . . 120.8(4)
O2 C22 O1 . . 122.9(6)
O2 C22 C21 . . 117.1(4)
O1 C22 C21 . . 119.1(5)
O2 C22 Yb1 . 5_665 55.9(3)
O1 C22 Yb1 . 5_665 68.0(3)
C21 C22 Yb1 . 5_665 159.4(4)
O4 C23 O3 . . 125.0(4)
O4 C23 C24 . . 117.4(3)
O3 C23 C24 . . 117.6(3)
C25 C24 C29 . . 119.6(3)
C25 C24 C23 . . 120.3(3)
C29 C24 C23 . . 120.1(3)
C24 C25 C26 . . 120.5(4)
C24 C25 H25 . . 119.8
C26 C25 H25 . . 119.8
C27 C26 C25 . . 120.5(4)
C27 C26 H26 . . 119.8
C25 C26 H26 . . 119.8
C28 C27 C26 . . 119.2(3)
C28 C27 C30 . . 122.4(4)
C26 C27 C30 . . 118.3(4)
C27 C28 C29 . . 120.6(4)
C27 C28 H28 . . 119.7
C29 C28 H28 . . 119.7
C28 C29 C24 . . 119.7(4)
C28 C29 H29 . . 120.2
C24 C29 H29 . . 120.2
O6 C30 O5 . . 121.2(3)
O6 C30 C27 . . 120.6(4)
O5 C30 C27 . . 118.2(3)
O6 C30 Yb1 . 6_565 64.5(2)
O5 C30 Yb1 . 6_565 56.99(19)
C27 C30 Yb1 . 6_565 172.7(3)

loop_
_geom_bond_atom_site_label_1
_geom_bond_atom_site_label_2
_geom_bond_site_symmetry_2
_geom_bond_distance
Yb1 O4 7_565 2.222(3)
Yb1 O3 . 2.245(3)
Yb1 O2 5_665 2.325(4)
Yb1 O5 6_566 2.332(3)
Yb1 O6 6_566 2.498(3)
Yb1 N3 . 2.527(4)
Yb1 N1 . 2.526(4)
Yb1 N2 . 2.539(3)
Yb1 O1 5_665 2.582(5)
Yb1 C30 6_566 2.766(4)
Yb1 C22 5_665 2.778(6)
N1 C5 . 1.343(6)
N1 C1 . 1.347(6)
N2 C6 . 1.347(5)
N2 C10 . 1.343(5)
N3 C15 . 1.338(6)
N3 C11 . 1.339(5)
O1 C22 . 1.221(6)
O1 Yb1 5_665 2.582(5)
O2 C22 . 1.216(6)
O2 Yb1 5_665 2.325(4)
O3 C23 . 1.250(5)
O4 C23 . 1.247(5)
O4 Yb1 7_565 2.222(3)
O5 C30 . 1.267(5)
O5 Yb1 6_565 2.332(3)
O6 C30 . 1.251(5)
O6 Yb1 6_565 2.498(3)
C1 C2 . 1.369(7)
C1 H1 . 0.9300
C2 C3 . 1.381(8)
C2 H2 . 0.9300
C3 C4 . 1.375(7)
C3 H3 . 0.9300
C4 C5 . 1.387(6)
C4 H4 . 0.9300
C5 C6 . 1.482(6)
C6 C7 . 1.379(6)
C7 C8 . 1.400(6)
C7 H7 . 0.9300
C8 C9 . 1.375(6)
C8 C16 . 1.479(5)
C9 C10 . 1.387(5)
C9 H9 . 0.9300
C10 C11 . 1.482(6)
C11 C12 . 1.378(6)
C12 C13 . 1.378(7)
C12 H12 . 0.9300
C13 C14 . 1.366(8)
C13 H13 . 0.9300
C14 C15 . 1.367(7)
C14 H14 . 0.9300
C15 H15 . 0.9300
C16 C17 . 1.383(6)
C16 C21 . 1.399(6)
C17 C18 . 1.375(6)
C17 H17 . 0.9300
C18 C19 . 1.375(7)
C18 H18 . 0.9300
C19 C20 . 1.386(6)
C19 H19 . 0.9300
C20 C21 . 1.386(6)
C20 H20 . 0.9300
C21 C22 . 1.565(7)
C22 Yb1 5_665 2.778(6)
C23 C24 . 1.513(5)
C24 C25 . 1.382(6)
C24 C29 . 1.390(5)
C25 C26 . 1.377(5)
C25 H25 . 0.9300
C26 C27 . 1.385(6)
C26 H26 . 0.9300
C27 C28 . 1.382(6)
C27 C30 . 1.499(5)
C28 C29 . 1.390(6)
C28 H28 . 0.9300
C29 H29 . 0.9300
C30 Yb1 6_565 2.766(4)

loop_
_geom_torsion_atom_site_label_1
_geom_torsion_atom_site_label_2
_geom_torsion_atom_site_label_3
_geom_torsion_atom_site_label_4
_geom_torsion_site_symmetry_1
_geom_torsion_site_symmetry_4
_geom_torsion
O4 Yb1 N1 C5 7_565 . -149.3(3)
O3 Yb1 N1 C5 . . 150.8(3)
O2 Yb1 N1 C5 5_665 . 66.1(3)
O5 Yb1 N1 C5 6_566 . -77.6(3)
O6 Yb1 N1 C5 6_566 . -129.5(3)
N3 Yb1 N1 C5 . . -7.2(4)
N2 Yb1 N1 C5 . . -8.8(3)
O1 Yb1 N1 C5 5_665 . 85.0(3)
C30 Yb1 N1 C5 6_566 . -103.5(3)
C22 Yb1 N1 C5 5_665 . 77.3(3)
O4 Yb1 N1 C1 7_565 . 40.5(4)
O3 Yb1 N1 C1 . . -19.4(3)
O2 Yb1 N1 C1 5_665 . -104.1(3)
O5 Yb1 N1 C1 6_566 . 112.2(3)
O6 Yb1 N1 C1 6_566 . 60.4(3)
N3 Yb1 N1 C1 . . -177.4(3)
N2 Yb1 N1 C1 . . -179.0(4)
O1 Yb1 N1 C1 5_665 . -85.2(3)
C30 Yb1 N1 C1 6_566 . 86.3(3)
C22 Yb1 N1 C1 5_665 . -92.8(3)
O4 Yb1 N2 C6 7_565 . 152.6(3)
O3 Yb1 N2 C6 . . -31.4(4)
O2 Yb1 N2 C6 5_665 . -82.2(3)
O5 Yb1 N2 C6 6_566 . 99.4(3)
O6 Yb1 N2 C6 6_566 . 59.4(3)
N3 Yb1 N2 C6 . . -178.9(3)
N1 Yb1 N2 C6 . . -0.3(3)
O1 Yb1 N2 C6 5_665 . -118.9(3)
C30 Yb1 N2 C6 6_566 . 80.3(3)
C22 Yb1 N2 C6 5_665 . -98.7(3)
O4 Yb1 N2 C10 7_565 . -15.8(4)
O3 Yb1 N2 C10 . . 160.2(3)
O2 Yb1 N2 C10 5_665 . 109.4(3)
O5 Yb1 N2 C10 6_566 . -69.0(3)
O6 Yb1 N2 C10 6_566 . -109.0(3)
N3 Yb1 N2 C10 . . 12.7(3)
N1 Yb1 N2 C10 . . -168.7(3)
O1 Yb1 N2 C10 5_665 . 72.7(3)
C30 Yb1 N2 C10 6_566 . -88.1(3)
C22 Yb1 N2 C10 5_665 . 92.9(3)
O4 Yb1 N3 C15 7_565 . -26.4(3)
O3 Yb1 N3 C15 . . 33.6(4)
O2 Yb1 N3 C15 5_665 . 104.2(4)
O5 Yb1 N3 C15 6_566 . -110.4(4)
O6 Yb1 N3 C15 6_566 . -92.9(4)
N1 Yb1 N3 C15 . . 171.8(3)
N2 Yb1 N3 C15 . . 173.3(4)
O1 Yb1 N3 C15 5_665 . 53.9(4)
C30 Yb1 N3 C15 6_566 . -100.9(4)
C22 Yb1 N3 C15 5_665 . 79.1(4)
O4 Yb1 N3 C11 7_565 . 154.0(3)
O3 Yb1 N3 C11 . . -146.0(3)
O2 Yb1 N3 C11 5_665 . -75.4(3)
O5 Yb1 N3 C11 6_566 . 70.0(3)
O6 Yb1 N3 C11 6_566 . 87.4(3)
N1 Yb1 N3 C11 . . -7.8(4)
N2 Yb1 N3 C11 . . -6.3(3)
O1 Yb1 N3 C11 5_665 . -125.7(3)
C30 Yb1 N3 C11 6_566 . 79.5(3)
C22 Yb1 N3 C11 5_665 . -100.6(3)
O4 Yb1 O3 C23 7_565 . 69.1(7)
O2 Yb1 O3 C23 5_665 . -60.9(7)
O5 Yb1 O3 C23 6_566 . 142.8(7)
O6 Yb1 O3 C23 6_566 . 149.2(8)
N3 Yb1 O3 C23 . . 11.1(8)
N1 Yb1 O3 C23 . . -136.4(8)
N2 Yb1 O3 C23 . . -108.2(7)
O1 Yb1 O3 C23 5_665 . -8.8(7)
C30 Yb1 O3 C23 6_566 . 144.8(7)
C22 Yb1 O3 C23 5_665 . -35.6(7)
C5 N1 C1 C2 . . -1.7(7)
Yb1 N1 C1 C2 . . 168.8(4)
N1 C1 C2 C3 . . -1.4(8)
C1 C2 C3 C4 . . 2.2(8)
C2 C3 C4 C5 . . 0.0(8)
C1 N1 C5 C4 . . 4.1(6)
Yb1 N1 C5 C4 . . -166.4(4)
C1 N1 C5 C6 . . -173.4(4)
Yb1 N1 C5 C6 . . 16.1(5)
C3 C4 C5 N1 . . -3.4(8)
C3 C4 C5 C6 . . 174.0(5)
C10 N2 C6 C7 . . 1.3(6)
Yb1 N2 C6 C7 . . -167.5(3)
C10 N2 C6 C5 . . 176.8(3)
Yb1 N2 C6 C5 . . 8.1(5)
N1 C5 C6 N2 . . -15.6(5)
C4 C5 C6 N2 . . 166.9(4)
N1 C5 C6 C7 . . 160.0(4)
C4 C5 C6 C7 . . -17.5(6)
N2 C6 C7 C8 . . 3.8(6)
C5 C6 C7 C8 . . -171.6(4)
C6 C7 C8 C9 . . -4.6(6)
C6 C7 C8 C16 . . 171.2(4)
C7 C8 C9 C10 . . 0.7(6)
C16 C8 C9 C10 . . -174.9(4)
C6 N2 C10 C9 . . -5.4(6)
Yb1 N2 C10 C9 . . 163.3(3)
C6 N2 C10 C11 . . 173.8(3)
Yb1 N2 C10 C11 . . -17.5(4)
C8 C9 C10 N2 . . 4.4(6)
C8 C9 C10 C11 . . -174.7(4)
C15 N3 C11 C12 . . -1.9(7)
Yb1 N3 C11 C12 . . 177.8(4)
C15 N3 C11 C10 . . -179.2(4)
Yb1 N3 C11 C10 . . 0.4(5)
N2 C10 C11 N3 . . 11.1(5)
C9 C10 C11 N3 . . -169.8(4)
N2 C10 C11 C12 . . -166.3(4)
C9 C10 C11 C12 . . 12.8(7)
N3 C11 C12 C13 . . 1.8(8)
C10 C11 C12 C13 . . 179.0(5)
C11 C12 C13 C14 . . -0.1(9)
C12 C13 C14 C15 . . -1.2(9)
C11 N3 C15 C14 . . 0.4(7)
Yb1 N3 C15 C14 . . -179.2(4)
C13 C14 C15 N3 . . 1.1(9)
C9 C8 C16 C17 . . 51.8(6)
C7 C8 C16 C17 . . -123.7(4)
C9 C8 C16 C21 . . -129.2(5)
C7 C8 C16 C21 . . 55.3(6)
C21 C16 C17 C18 . . -0.9(7)
C8 C16 C17 C18 . . 178.2(4)
C16 C17 C18 C19 . . -1.6(7)
C17 C18 C19 C20 . . 1.9(7)
C18 C19 C20 C21 . . 0.3(8)
C19 C20 C21 C16 . . -2.7(7)
C19 C20 C21 C22 . . 164.2(5)
C17 C16 C21 C20 . . 3.0(7)
C8 C16 C21 C20 . . -176.1(4)
C17 C16 C21 C22 . . -163.7(4)
C8 C16 C21 C22 . . 17.3(7)
Yb1 O2 C22 O1 5_665 . -12.1(6)
Yb1 O2 C22 C21 5_665 . 157.4(4)
Yb1 O1 C22 O2 5_665 . 10.8(6)
Yb1 O1 C22 C21 5_665 . -158.5(5)
C20 C21 C22 O2 . . -142.1(5)
C16 C21 C22 O2 . . 24.6(7)
C20 C21 C22 O1 . . 27.8(8)
C16 C21 C22 O1 . . -165.5(5)
C20 C21 C22 Yb1 . 5_665 -77.4(9)
C16 C21 C22 Yb1 . 5_665 89.3(9)
Yb1 O4 C23 O3 7_565 . 43.8(8)
Yb1 O4 C23 C24 7_565 . -138.6(4)
Yb1 O3 C23 O4 . . -92.5(8)
Yb1 O3 C23 C24 . . 89.8(8)
O4 C23 C24 C25 . . -172.1(4)
O3 C23 C24 C25 . . 5.7(6)
O4 C23 C24 C29 . . 9.9(6)
O3 C23 C24 C29 . . -172.3(4)
C29 C24 C25 C26 . . 0.8(6)
C23 C24 C25 C26 . . -177.2(4)
C24 C25 C26 C27 . . 0.6(7)
C25 C26 C27 C28 . . -1.5(6)
C25 C26 C27 C30 . . 176.7(4)
C26 C27 C28 C29 . . 0.9(6)
C30 C27 C28 C29 . . -177.2(4)
C27 C28 C29 C24 . . 0.6(6)
C25 C24 C29 C28 . . -1.4(6)
C23 C24 C29 C28 . . 176.6(4)
Yb1 O6 C30 O5 6_565 . 5.9(4)
Yb1 O6 C30 C27 6_565 . -174.1(3)
Yb1 O5 C30 O6 6_565 . -6.4(4)
Yb1 O5 C30 C27 6_565 . 173.6(3)
C28 C27 C30 O6 . . -14.4(6)
C26 C27 C30 O6 . . 167.5(4)
C28 C27 C30 O5 . . 165.6(4)
C26 C27 C30 O5 . . -12.5(6)
C28 C27 C30 Yb1 . 6_565 -147(2)
C26 C27 C30 Yb1 . 6_565 35(2)
